data_7121156
loop_
_publ_author_name
'Lau, Nathanael'
'Zakharov, Lev N.'
'Pluth, Michael D.'

_publ_section_title
;
 Modular tripodal receptors for the hydrosulfide (HS<sup>-</sup>) anion.
;
_journal_issue 19
_journal_name_full 'Chemical communications (Cambridge, England)'
_journal_page_first 2337
_journal_page_last 2340
_journal_paper_doi 10.1039/c7cc09405a
_journal_volume 54
_journal_year 2018
_chemical_formula_sum 'C30 H27 F9 N4 O3'
_chemical_formula_weight 662.55
_chemical_name_systematic N,N',N''-(nitrilotris(ethane-2,1-diyl))tris(3-(trifluoromethyl)benzamide)
_space_group_crystal_system monoclinic
_space_group_IT_number 14
_space_group_name_Hall '-P 2yn'
_space_group_name_H-M_alt 'P 1 21/n 1'
_symmetry_space_group_name_Hall '-P 2yn'
_symmetry_space_group_name_H-M 'P 1 21/n 1'
_atom_sites_solution_hydrogens mixed
_audit_creation_method SHELXL-2014/7
_audit_update_record
;
2017-11-25 deposited with the CCDC.
2018-01-16 downloaded from the CCDC.
;
_cell_angle_alpha 90
_cell_angle_beta 99.684(2)
_cell_angle_gamma 90
_cell_formula_units_Z 4
_cell_length_a 15.8131(5)
_cell_length_b 8.3293(3)
_cell_length_c 24.4837(7)
_cell_measurement_reflns_used 1974
_cell_measurement_temperature 173(2)
_cell_measurement_theta_max 56.44
_cell_measurement_theta_min 3.11
_cell_volume 3178.85(18)
_computing_cell_refinement 'Bruker SAINT'
_computing_data_collection 'Bruker APEX2'
_computing_data_reduction 'Bruker SAINT'
_computing_molecular_graphics 'Bruker SHELXTL'
_computing_publication_material 'Bruker SHELXTL'
_computing_structure_refinement 'SHELXL-2014/7 (Sheldrick, 2014)'
_computing_structure_solution 'SHELXS-97 (Sheldrick 2008)'
_diffrn_ambient_temperature 173(2)
_diffrn_measured_fraction_theta_full 0.998
_diffrn_measured_fraction_theta_max 0.998
_diffrn_measurement_device_type 'Bruker Apex II CCD'
_diffrn_measurement_method '\f and \w scans'
_diffrn_radiation_type CuK\a
_diffrn_radiation_wavelength 1.54178
_diffrn_reflns_av_R_equivalents 0.0536
_diffrn_reflns_av_unetI/netI 0.0832
_diffrn_reflns_Laue_measured_fraction_full 0.998
_diffrn_reflns_Laue_measured_fraction_max 0.998
_diffrn_reflns_limit_h_max 16
_diffrn_reflns_limit_h_min -17
_diffrn_reflns_limit_k_max 9
_diffrn_reflns_limit_k_min -8
_diffrn_reflns_limit_l_max 26
_diffrn_reflns_limit_l_min -25
_diffrn_reflns_number 13335
_diffrn_reflns_point_group_measured_fraction_full 0.998
_diffrn_reflns_point_group_measured_fraction_max 0.998
_diffrn_reflns_theta_full 56.959
_diffrn_reflns_theta_max 56.959
_diffrn_reflns_theta_min 3.105
_diffrn_source 'Incoatec I\mS'
_exptl_absorpt_coefficient_mu 1.107
_exptl_absorpt_correction_T_max 0.7512
_exptl_absorpt_correction_T_min 0.6616
_exptl_absorpt_correction_type multi-scan
_exptl_crystal_colour colorless
_exptl_crystal_density_diffrn 1.384
_exptl_crystal_description cut-block
_exptl_crystal_F_000 1360
_exptl_crystal_recrystallization_method 'Re-crystallisation from solvent: Methanol'
_exptl_crystal_size_max 0.150
_exptl_crystal_size_mid 0.050
_exptl_crystal_size_min 0.020
_refine_diff_density_max 0.599
_refine_diff_density_min -0.349
_refine_diff_density_rms 0.051
_refine_ls_extinction_method none
_refine_ls_goodness_of_fit_ref 1.016
_refine_ls_hydrogen_treatment mixed
_refine_ls_matrix_type full
_refine_ls_number_parameters 454
_refine_ls_number_reflns 4257
_refine_ls_number_restraints 0
_refine_ls_restrained_S_all 1.016
_refine_ls_R_factor_all 0.0958
_refine_ls_R_factor_gt 0.0646
_refine_ls_shift/su_max 0.000
_refine_ls_shift/su_mean 0.000
_refine_ls_structure_factor_coef Fsqd
_refine_ls_weighting_details 'w=1/[\s^2^(Fo^2^)+(0.0709P)^2^+3.5728P] where P=(Fo^2^+2Fc^2^)/3'
_refine_ls_weighting_scheme calc
_refine_ls_wR_factor_gt 0.1626
_refine_ls_wR_factor_ref 0.1850
_reflns_Friedel_coverage 0.000
_reflns_number_gt 2976
_reflns_number_total 4257
_reflns_threshold_expression 'I > 2\s(I)'
_cod_data_source_file c7cc09405a2.cif
_cod_data_source_block cu_mplu61_0m
_cod_depositor_comments 'Adding full bibliography for 7121154--7121157.cif.'
_cod_original_cell_volume 3178.84(18)
_cod_database_code 7121156
_shelx_shelxl_version_number 2014/7
_shelx_space_group_comment
;
The symmetry employed for this shelxl refinement is uniquely defined
by the following loop, which should always be used as a source of
symmetry information in preference to the above space-group names.
They are only intended as comments.
;
_shelx_estimated_absorpt_t_min 0.851
_shelx_estimated_absorpt_t_max 0.978

loop_
_space_group_symop_operation_xyz
'x, y, z'
'-x+1/2, y+1/2, -z+1/2'
'-x, -y, -z'
'x-1/2, -y-1/2, z-1/2'

loop_
_atom_site_label
_atom_site_type_symbol
_atom_site_fract_x
_atom_site_fract_y
_atom_site_fract_z
_atom_site_U_iso_or_equiv
_atom_site_adp_type
_atom_site_occupancy
_atom_site_site_symmetry_order
_atom_site_calc_flag
_atom_site_refinement_flags_posn
_atom_site_refinement_flags_adp
_atom_site_refinement_flags_occupancy
_atom_site_disorder_assembly
_atom_site_disorder_group
O1 O 0.28291(17) 0.4605(4) 0.76519(10) 0.0489(8) Uani 1 1 d . . . . .
O2 O 0.49107(18) 0.0595(4) 0.86934(11) 0.0518(8) Uani 1 1 d . . . . .
O3 O 0.57716(17) 0.3725(3) 1.04387(10) 0.0444(7) Uani 1 1 d . . . . .
N1 N 0.31869(19) 0.1685(4) 0.92133(11) 0.0347(8) Uani 1 1 d . . . . .
N2 N 0.3259(2) 0.4748(4) 0.85746(13) 0.0398(9) Uani 1 1 d . . . . .
N3 N 0.3610(2) -0.0064(4) 0.82001(13) 0.0426(9) Uani 1 1 d . . . . .
N4 N 0.4975(2) 0.2348(4) 0.97466(14) 0.0370(8) Uani 1 1 d . . . . .
F1 F 0.4507(2) 0.6286(5) 0.63303(12) 0.1107(14) Uani 1 1 d . . . . .
F2 F 0.5154(4) 0.8463(4) 0.65613(14) 0.158(2) Uani 1 1 d . . . . .
F3 F 0.5816(3) 0.6310(5) 0.65638(13) 0.1091(13) Uani 1 1 d . . . . .
F4 F 0.7010(8) 0.334(2) 0.7334(11) 0.108(4) Uani 0.5 1 d . . P A 1
F5 F 0.6815(10) 0.186(5) 0.6657(7) 0.158(9) Uani 0.5 1 d . . P A 1
F6 F 0.7123(11) 0.093(5) 0.745(2) 0.221(13) Uani 0.5 1 d . . P A 1
F4A F 0.6937(8) 0.063(3) 0.6961(11) 0.123(6) Uani 0.5 1 d . . P A 2
F5A F 0.6922(10) 0.312(4) 0.6877(19) 0.189(9) Uani 0.5 1 d . . P A 2
F6A F 0.7235(7) 0.194(4) 0.7649(5) 0.117(10) Uani 0.5 1 d . . P A 2
F7 F 0.9420(2) 0.3306(7) 0.97241(16) 0.143(2) Uani 1 1 d . . . . .
F8 F 0.8943(3) 0.1945(8) 1.0322(2) 0.168(2) Uani 1 1 d . . . . .
F9 F 0.8952(2) 0.4303(7) 1.03978(18) 0.146(2) Uani 1 1 d . . . . .
C1 C 0.2648(3) 0.3089(5) 0.92404(15) 0.0393(10) Uani 1 1 d . . . . .
H1A H 0.2928 0.3805 0.9540 0.047 Uiso 1 1 calc R U . . .
H1B H 0.2093 0.2740 0.9337 0.047 Uiso 1 1 calc R U . . .
C2 C 0.2479(3) 0.4026(5) 0.87024(16) 0.0426(10) Uani 1 1 d . . . . .
H2B H 0.2234 0.3298 0.8397 0.051 Uiso 1 1 calc R U . . .
H2C H 0.2053 0.4880 0.8731 0.051 Uiso 1 1 calc R U . . .
C3 C 0.3374(3) 0.5003(5) 0.80541(15) 0.0381(10) Uani 1 1 d . . . . .
C4 C 0.4199(2) 0.5776(5) 0.79565(14) 0.0363(9) Uani 1 1 d . . . . .
C5 C 0.4290(3) 0.6024(5) 0.74110(15) 0.0418(10) Uani 1 1 d . . . . .
H5A H 0.3839 0.5722 0.7122 0.050 Uiso 1 1 calc R U . . .
C6 C 0.5026(3) 0.6704(5) 0.72816(16) 0.0466(11) Uani 1 1 d . . . . .
C7 C 0.5671(3) 0.7176(5) 0.76947(18) 0.0497(11) Uani 1 1 d . . . . .
H7A H 0.6176 0.7654 0.7606 0.060 Uiso 1 1 calc R U . . .
C8 C 0.5583(3) 0.6954(6) 0.82393(17) 0.0541(12) Uani 1 1 d . . . . .
H8A H 0.6033 0.7275 0.8526 0.065 Uiso 1 1 calc R U . . .
C9 C 0.4847(3) 0.6269(5) 0.83732(16) 0.0454(11) Uani 1 1 d . . . . .
H9A H 0.4788 0.6138 0.8750 0.054 Uiso 1 1 calc R U . . .
C10 C 0.5111(3) 0.6990(7) 0.66932(18) 0.0593(13) Uani 1 1 d . . . . .
C11 C 0.2709(3) 0.0372(5) 0.89083(16) 0.0414(10) Uani 1 1 d . . . . .
H11A H 0.2274 0.0827 0.8611 0.050 Uiso 1 1 calc R U . . .
H11B H 0.2403 -0.0234 0.9163 0.050 Uiso 1 1 calc R U . . .
C12 C 0.3276(3) -0.0775(5) 0.86534(16) 0.0448(11) Uani 1 1 d . . . . .
H12A H 0.3759 -0.1117 0.8941 0.054 Uiso 1 1 calc R U . . .
H12B H 0.2940 -0.1743 0.8520 0.054 Uiso 1 1 calc R U . . .
C13 C 0.4398(3) 0.0573(5) 0.82498(16) 0.0430(10) Uani 1 1 d . . . . .
C14 C 0.4645(3) 0.1246(5) 0.77305(16) 0.0427(10) Uani 1 1 d . . . . .
C15 C 0.5504(3) 0.1351(5) 0.76938(18) 0.0508(11) Uani 1 1 d . . . . .
H15A H 0.5924 0.1042 0.8000 0.061 Uiso 1 1 calc R U . . .
C16 C 0.5761(3) 0.1906(6) 0.7211(2) 0.0587(13) Uani 1 1 d . . . . .
C17 C 0.5158(4) 0.2361(6) 0.6764(2) 0.0614(13) Uani 1 1 d . . . . .
H17A H 0.5334 0.2718 0.6432 0.074 Uiso 1 1 calc R U . . .
C18 C 0.4300(3) 0.2293(6) 0.68011(18) 0.0573(12) Uani 1 1 d . . . . .
H18A H 0.3884 0.2633 0.6497 0.069 Uiso 1 1 calc R U . . .
C19 C 0.4039(3) 0.1732(5) 0.72799(17) 0.0497(11) Uani 1 1 d . . . . .
H19A H 0.3445 0.1679 0.7301 0.060 Uiso 1 1 calc R U . . .
C20 C 0.6694(4) 0.1952(10) 0.7163(3) 0.0806(17) Uani 1 1 d . . . . .
C21 C 0.3572(3) 0.1131(5) 0.97695(15) 0.0416(10) Uani 1 1 d . . . . .
H21A H 0.3810 0.0042 0.9739 0.050 Uiso 1 1 calc R U . . .
H21B H 0.3116 0.1050 1.0000 0.050 Uiso 1 1 calc R U . . .
C22 C 0.4274(3) 0.2210(5) 1.00587(15) 0.0403(10) Uani 1 1 d . . . . .
H22A H 0.4034 0.3289 1.0107 0.048 Uiso 1 1 calc R U . . .
H22B H 0.4495 0.1772 1.0431 0.048 Uiso 1 1 calc R U . . .
C23 C 0.5685(3) 0.3120(5) 0.99670(14) 0.0368(9) Uani 1 1 d . . . . .
C24 C 0.6406(3) 0.3219(5) 0.96468(15) 0.0387(10) Uani 1 1 d . . . . .
C25 C 0.7238(3) 0.3190(5) 0.99419(16) 0.0456(11) Uani 1 1 d . . . . .
H25A H 0.7329 0.3079 1.0334 0.055 Uiso 1 1 calc R U . . .
C26 C 0.7928(3) 0.3322(6) 0.96720(19) 0.0544(12) Uani 1 1 d . . . . .
C27 C 0.7797(3) 0.3529(7) 0.9104(2) 0.0664(14) Uani 1 1 d . . . . .
H27A H 0.8274 0.3637 0.8917 0.080 Uiso 1 1 calc R U . . .
C28 C 0.6975(4) 0.3578(7) 0.88082(19) 0.0669(15) Uani 1 1 d . . . . .
H28A H 0.6886 0.3742 0.8419 0.080 Uiso 1 1 calc R U . . .
C29 C 0.6283(3) 0.3391(5) 0.90757(16) 0.0498(11) Uani 1 1 d . . . . .
H29A H 0.5718 0.3380 0.8868 0.060 Uiso 1 1 calc R U . . .
C30 C 0.8812(4) 0.3246(9) 0.9996(3) 0.0802(17) Uani 1 1 d . . . . .
H2N H 0.357(3) 0.509(5) 0.8844(17) 0.048(13) Uiso 1 1 d . . . . .
H3N H 0.324(3) -0.009(6) 0.7841(19) 0.070(14) Uiso 1 1 d . . . . .
H4N H 0.490(2) 0.189(4) 0.9444(15) 0.027(10) Uiso 1 1 d . . . . .

loop_
_atom_site_aniso_label
_atom_site_aniso_U_11
_atom_site_aniso_U_22
_atom_site_aniso_U_33
_atom_site_aniso_U_23
_atom_site_aniso_U_13
_atom_site_aniso_U_12
O1 0.0406(16) 0.067(2) 0.0358(15) -0.0031(13) -0.0031(13) -0.0001(15)
O2 0.0454(17) 0.060(2) 0.0465(16) -0.0140(14) -0.0025(14) 0.0019(15)
O3 0.0448(17) 0.0541(19) 0.0330(15) -0.0044(12) 0.0027(12) -0.0082(14)
N1 0.0362(18) 0.0328(19) 0.0335(16) 0.0025(13) 0.0015(13) -0.0008(15)
N2 0.043(2) 0.041(2) 0.0326(18) 0.0021(15) -0.0017(16) -0.0052(17)
N3 0.044(2) 0.040(2) 0.0416(19) -0.0032(15) 0.0005(16) -0.0016(17)
N4 0.040(2) 0.038(2) 0.0314(17) -0.0025(15) 0.0016(15) -0.0019(16)
F1 0.109(3) 0.175(4) 0.0485(16) 0.0046(19) 0.0151(17) -0.048(3)
F2 0.352(8) 0.065(3) 0.072(2) 0.0161(18) 0.082(3) 0.002(3)
F3 0.105(3) 0.159(4) 0.073(2) 0.010(2) 0.0436(19) 0.023(3)
F4 0.082(6) 0.118(9) 0.136(8) -0.034(10) 0.049(8) -0.047(7)
F5 0.099(8) 0.29(3) 0.100(8) -0.069(15) 0.067(7) -0.019(16)
F6 0.078(11) 0.21(3) 0.38(4) 0.18(2) 0.072(19) 0.052(14)
F4A 0.079(6) 0.158(13) 0.136(11) -0.074(12) 0.030(8) 0.029(7)
F5A 0.096(9) 0.22(2) 0.27(2) 0.141(18) 0.089(17) 0.013(12)
F6A 0.043(4) 0.23(3) 0.083(6) -0.064(14) 0.024(4) -0.023(9)
F7 0.053(2) 0.277(6) 0.104(3) -0.007(3) 0.029(2) -0.005(3)
F8 0.073(3) 0.208(6) 0.212(5) 0.084(5) -0.012(3) 0.004(3)
F9 0.072(3) 0.223(6) 0.133(3) -0.069(4) -0.016(2) 0.007(3)
C1 0.039(2) 0.039(3) 0.040(2) 0.0029(17) 0.0074(17) -0.0009(19)
C2 0.038(2) 0.041(3) 0.047(2) 0.0065(18) 0.0015(18) 0.000(2)
C3 0.044(2) 0.031(2) 0.038(2) -0.0006(17) 0.0032(19) 0.0089(19)
C4 0.038(2) 0.033(2) 0.037(2) -0.0019(16) 0.0027(17) 0.0033(18)
C5 0.046(3) 0.041(3) 0.038(2) 0.0004(17) 0.0047(18) 0.005(2)
C6 0.052(3) 0.046(3) 0.043(2) 0.0041(19) 0.012(2) 0.008(2)
C7 0.046(3) 0.050(3) 0.057(3) 0.000(2) 0.017(2) -0.005(2)
C8 0.043(3) 0.068(3) 0.050(3) -0.007(2) 0.005(2) -0.011(2)
C9 0.046(3) 0.052(3) 0.036(2) -0.0048(18) 0.0038(19) 0.000(2)
C10 0.063(3) 0.065(4) 0.051(3) 0.006(2) 0.012(2) -0.006(3)
C11 0.043(2) 0.035(2) 0.044(2) -0.0007(18) 0.0025(18) -0.007(2)
C12 0.052(3) 0.035(2) 0.044(2) -0.0038(18) -0.0009(19) -0.003(2)
C13 0.041(3) 0.040(3) 0.046(2) -0.0137(18) 0.001(2) 0.003(2)
C14 0.047(3) 0.037(3) 0.045(2) -0.0143(18) 0.0100(19) -0.001(2)
C15 0.046(3) 0.050(3) 0.057(3) -0.015(2) 0.011(2) 0.002(2)
C16 0.057(3) 0.049(3) 0.074(3) -0.023(2) 0.022(3) -0.007(2)
C17 0.078(4) 0.048(3) 0.064(3) -0.014(2) 0.029(3) -0.010(3)
C18 0.070(3) 0.047(3) 0.054(3) -0.001(2) 0.006(2) -0.005(2)
C19 0.054(3) 0.043(3) 0.052(2) -0.005(2) 0.008(2) -0.003(2)
C20 0.071(4) 0.093(5) 0.084(4) -0.018(4) 0.032(4) -0.010(4)
C21 0.045(2) 0.039(2) 0.039(2) 0.0087(17) 0.0028(18) -0.002(2)
C22 0.044(2) 0.041(3) 0.0348(19) 0.0012(17) 0.0036(18) -0.001(2)
C23 0.047(2) 0.030(2) 0.031(2) 0.0053(17) 0.0003(18) 0.0016(19)
C24 0.048(3) 0.030(2) 0.038(2) -0.0037(16) 0.0068(19) -0.0056(19)
C25 0.047(3) 0.045(3) 0.045(2) -0.0040(19) 0.008(2) -0.004(2)
C26 0.046(3) 0.060(3) 0.059(3) -0.010(2) 0.013(2) -0.007(2)
C27 0.061(3) 0.077(4) 0.068(3) -0.011(3) 0.031(3) -0.015(3)
C28 0.080(4) 0.084(4) 0.041(2) -0.008(2) 0.021(3) -0.016(3)
C29 0.059(3) 0.050(3) 0.039(2) -0.0005(19) 0.006(2) -0.011(2)
C30 0.053(4) 0.097(5) 0.091(4) -0.002(4) 0.016(3) -0.012(3)

loop_
_atom_type_symbol
_atom_type_description
_atom_type_scat_dispersion_real
_atom_type_scat_dispersion_imag
_atom_type_scat_source
C C 0.0181 0.0091 'International Tables Vol C Tables 4.2.6.8 and 6.1.1.4'
H H 0.0000 0.0000 'International Tables Vol C Tables 4.2.6.8 and 6.1.1.4'
N N 0.0311 0.0180 'International Tables Vol C Tables 4.2.6.8 and 6.1.1.4'
O O 0.0492 0.0322 'International Tables Vol C Tables 4.2.6.8 and 6.1.1.4'
F F 0.0727 0.0534 'International Tables Vol C Tables 4.2.6.8 and 6.1.1.4'

loop_
_geom_angle_atom_site_label_1
_geom_angle_atom_site_label_2
_geom_angle_atom_site_label_3
_geom_angle
C1 N1 C11 111.6(3)
C1 N1 C21 111.4(3)
C11 N1 C21 109.7(3)
C3 N2 C2 121.9(3)
C3 N2 H2N 124(3)
C2 N2 H2N 113(3)
C13 N3 C12 123.4(3)
C13 N3 H3N 120(3)
C12 N3 H3N 117(3)
C23 N4 C22 119.5(3)
C23 N4 H4N 125(3)
C22 N4 H4N 115(3)
N1 C1 C2 113.1(3)
N1 C1 H1A 108.9
C2 C1 H1A 108.9
N1 C1 H1B 108.9
C2 C1 H1B 108.9
H1A C1 H1B 107.8
N2 C2 C1 111.7(3)
N2 C2 H2B 109.3
C1 C2 H2B 109.3
N2 C2 H2C 109.3
C1 C2 H2C 109.3
H2B C2 H2C 107.9
O1 C3 N2 121.9(4)
O1 C3 C4 119.5(3)
N2 C3 C4 118.7(3)
C5 C4 C9 119.0(4)
C5 C4 C3 116.7(3)
C9 C4 C3 124.3(3)
C4 C5 C6 120.8(4)
C4 C5 H5A 119.6
C6 C5 H5A 119.6
C7 C6 C5 120.1(4)
C7 C6 C10 119.5(4)
C5 C6 C10 120.4(4)
C6 C7 C8 119.6(4)
C6 C7 H7A 120.2
C8 C7 H7A 120.2
C7 C8 C9 120.7(4)
C7 C8 H8A 119.6
C9 C8 H8A 119.6
C8 C9 C4 119.8(4)
C8 C9 H9A 120.1
C4 C9 H9A 120.1
F2 C10 F1 108.6(5)
F2 C10 F3 105.4(5)
F1 C10 F3 100.9(4)
F2 C10 C6 114.7(4)
F1 C10 C6 113.9(4)
F3 C10 C6 112.1(4)
N1 C11 C12 113.1(3)
N1 C11 H11A 109.0
C12 C11 H11A 109.0
N1 C11 H11B 109.0
C12 C11 H11B 109.0
H11A C11 H11B 107.8
N3 C12 C11 112.3(3)
N3 C12 H12A 109.1
C11 C12 H12A 109.1
N3 C12 H12B 109.1
C11 C12 H12B 109.1
H12A C12 H12B 107.9
O2 C13 N3 123.1(4)
O2 C13 C14 120.7(4)
N3 C13 C14 116.2(3)
C15 C14 C19 118.9(4)
C15 C14 C13 118.6(4)
C19 C14 C13 122.4(4)
C14 C15 C16 120.5(4)
C14 C15 H15A 119.7
C16 C15 H15A 119.7
C17 C16 C15 120.3(5)
C17 C16 C20 119.2(5)
C15 C16 C20 120.4(5)
C18 C17 C16 119.6(5)
C18 C17 H17A 120.2
C16 C17 H17A 120.2
C17 C18 C19 120.4(5)
C17 C18 H18A 119.8
C19 C18 H18A 119.8
C14 C19 C18 120.2(4)
C14 C19 H19A 119.9
C18 C19 H19A 119.9
F6 C20 F5 110.3(17)
F4A C20 F5A 108.1(15)
F6 C20 F4 106.6(19)
F5 C20 F4 104.6(13)
F4A C20 F6A 98.4(11)
F5A C20 F6A 107.1(14)
F6 C20 C16 113.3(9)
F5 C20 C16 112.4(9)
F4A C20 C16 111.6(8)
F5A C20 C16 115.5(9)
F4 C20 C16 109.1(7)
F6A C20 C16 114.7(7)
N1 C21 C22 113.9(3)
N1 C21 H21A 108.8
C22 C21 H21A 108.8
N1 C21 H21B 108.8
C22 C21 H21B 108.8
H21A C21 H21B 107.7
N4 C22 C21 111.5(3)
N4 C22 H22A 109.3
C21 C22 H22A 109.3
N4 C22 H22B 109.3
C21 C22 H22B 109.3
H22A C22 H22B 108.0
O3 C23 N4 121.8(4)
O3 C23 C24 119.3(4)
N4 C23 C24 118.9(3)
C25 C24 C29 119.1(4)
C25 C24 C23 117.8(3)
C29 C24 C23 123.1(4)
C26 C25 C24 120.5(4)
C26 C25 H25A 119.7
C24 C25 H25A 119.7
C25 C26 C27 119.9(4)
C25 C26 C30 119.5(4)
C27 C26 C30 120.7(5)
C28 C27 C26 120.1(4)
C28 C27 H27A 120.0
C26 C27 H27A 120.0
C27 C28 C29 120.2(4)
C27 C28 H28A 119.9
C29 C28 H28A 119.9
C28 C29 C24 120.2(4)
C28 C29 H29A 119.9
C24 C29 H29A 119.9
F7 C30 F9 108.8(5)
F7 C30 F8 106.9(6)
F9 C30 F8 96.1(6)
F7 C30 C26 116.7(5)
F9 C30 C26 113.4(5)
F8 C30 C26 112.9(5)

loop_
_geom_bond_atom_site_label_1
_geom_bond_atom_site_label_2
_geom_bond_distance
O1 C3 1.240(4)
O2 C13 1.241(4)
O3 C23 1.246(4)
N1 C1 1.455(5)
N1 C11 1.461(5)
N1 C21 1.469(5)
N2 C3 1.334(5)
N2 C2 1.452(5)
N2 H2N 0.80(4)
N3 C13 1.341(5)
N3 C12 1.435(5)
N3 H3N 0.97(5)
N4 C23 1.328(5)
N4 C22 1.453(5)
N4 H4N 0.82(4)
F1 C10 1.327(6)
F2 C10 1.273(6)
F3 C10 1.335(6)
F4 C20 1.299(12)
F5 C20 1.287(15)
F6 C20 1.227(15)
F4A C20 1.293(15)
F5A C20 1.286(14)
F6A C20 1.344(15)
F7 C30 1.259(6)
F8 C30 1.340(8)
F9 C30 1.311(7)
C1 C2 1.516(5)
C1 H1A 0.9900
C1 H1B 0.9900
C2 H2B 0.9900
C2 H2C 0.9900
C3 C4 1.509(6)
C4 C5 1.383(5)
C4 C9 1.382(5)
C5 C6 1.378(6)
C5 H5A 0.9500
C6 C7 1.368(6)
C6 C10 1.488(6)
C7 C8 1.376(6)
C7 H7A 0.9500
C8 C9 1.384(6)
C8 H8A 0.9500
C9 H9A 0.9500
C11 C12 1.514(6)
C11 H11A 0.9900
C11 H11B 0.9900
C12 H12A 0.9900
C12 H12B 0.9900
C13 C14 1.500(6)
C14 C15 1.379(6)
C14 C19 1.395(6)
C15 C16 1.392(7)
C15 H15A 0.9500
C16 C17 1.378(7)
C16 C20 1.501(7)
C17 C18 1.376(7)
C17 H17A 0.9500
C18 C19 1.388(6)
C18 H18A 0.9500
C19 H19A 0.9500
C21 C22 1.508(6)
C21 H21A 0.9900
C21 H21B 0.9900
C22 H22A 0.9900
C22 H22B 0.9900
C23 C24 1.491(6)
C24 C25 1.390(6)
C24 C29 1.386(5)
C25 C26 1.371(6)
C25 H25A 0.9500
C26 C27 1.383(6)
C26 C30 1.488(7)
C27 C28 1.377(7)
C27 H27A 0.9500
C28 C29 1.376(6)
C28 H28A 0.9500
C29 H29A 0.9500

loop_
_geom_hbond_atom_site_label_D
_geom_hbond_atom_site_label_H
_geom_hbond_atom_site_label_A
_geom_hbond_distance_DH
_geom_hbond_distance_HA
_geom_hbond_distance_DA
_geom_hbond_angle_DHA
_geom_hbond_site_symmetry_A
N2 H2N O3 0.80(4) 2.13(4) 2.925(4) 170(4) 3_667
N3 H3N O1 0.97(5) 1.92(5) 2.830(4) 154(4) 2_546
N4 H4N O2 0.82(4) 2.14(4) 2.950(4) 171(3) .

loop_
_geom_torsion_atom_site_label_1
_geom_torsion_atom_site_label_2
_geom_torsion_atom_site_label_3
_geom_torsion_atom_site_label_4
_geom_torsion
C11 N1 C1 C2 -76.2(4)
C21 N1 C1 C2 160.8(3)
C3 N2 C2 C1 150.2(4)
N1 C1 C2 N2 -66.0(4)
C2 N2 C3 O1 -1.6(6)
C2 N2 C3 C4 179.4(3)
O1 C3 C4 C5 1.2(5)
N2 C3 C4 C5 -179.7(4)
O1 C3 C4 C9 179.8(4)
N2 C3 C4 C9 -1.1(6)
C9 C4 C5 C6 2.1(6)
C3 C4 C5 C6 -179.2(4)
C4 C5 C6 C7 -1.4(6)
C4 C5 C6 C10 -179.0(4)
C5 C6 C7 C8 0.6(7)
C10 C6 C7 C8 178.2(4)
C6 C7 C8 C9 -0.4(7)
C7 C8 C9 C4 1.1(7)
C5 C4 C9 C8 -1.9(6)
C3 C4 C9 C8 179.5(4)
C7 C6 C10 F2 -62.9(7)
C5 C6 C10 F2 114.7(6)
C7 C6 C10 F1 171.1(4)
C5 C6 C10 F1 -11.4(7)
C7 C6 C10 F3 57.2(6)
C5 C6 C10 F3 -125.2(5)
C1 N1 C11 C12 154.7(3)
C21 N1 C11 C12 -81.4(4)
C13 N3 C12 C11 98.2(4)
N1 C11 C12 N3 -70.2(4)
C12 N3 C13 O2 0.4(6)
C12 N3 C13 C14 179.3(3)
O2 C13 C14 C15 23.1(6)
N3 C13 C14 C15 -155.8(4)
O2 C13 C14 C19 -158.4(4)
N3 C13 C14 C19 22.7(6)
C19 C14 C15 C16 -1.2(6)
C13 C14 C15 C16 177.4(4)
C14 C15 C16 C17 0.1(7)
C14 C15 C16 C20 -177.3(5)
C15 C16 C17 C18 1.3(7)
C20 C16 C17 C18 178.8(5)
C16 C17 C18 C19 -1.7(7)
C15 C14 C19 C18 0.8(6)
C13 C14 C19 C18 -177.7(4)
C17 C18 C19 C14 0.6(7)
C17 C16 C20 F6 -149(3)
C15 C16 C20 F6 28(3)
C17 C16 C20 F5 -24(2)
C15 C16 C20 F5 154(2)
C17 C16 C20 F4A -87.2(17)
C15 C16 C20 F4A 90.2(16)
C17 C16 C20 F5A 37(3)
C15 C16 C20 F5A -146(3)
C17 C16 C20 F4 92.0(16)
C15 C16 C20 F4 -90.5(16)
C17 C16 C20 F6A 162.0(15)
C15 C16 C20 F6A -20.5(17)
C1 N1 C21 C22 -72.4(4)
C11 N1 C21 C22 163.6(3)
C23 N4 C22 C21 -173.2(3)
N1 C21 C22 N4 -59.9(5)
C22 N4 C23 O3 0.5(6)
C22 N4 C23 C24 178.6(3)
O3 C23 C24 C25 32.6(5)
N4 C23 C24 C25 -145.6(4)
O3 C23 C24 C29 -145.2(4)
N4 C23 C24 C29 36.6(6)
C29 C24 C25 C26 -0.3(6)
C23 C24 C25 C26 -178.2(4)
C24 C25 C26 C27 1.8(7)
C24 C25 C26 C30 -178.5(5)
C25 C26 C27 C28 -1.0(8)
C30 C26 C27 C28 179.3(5)
C26 C27 C28 C29 -1.2(8)
C27 C28 C29 C24 2.7(7)
C25 C24 C29 C28 -1.9(7)
C23 C24 C29 C28 175.9(4)
C25 C26 C30 F7 177.1(6)
C27 C26 C30 F7 -3.1(9)
C25 C26 C30 F9 -55.3(8)
C27 C26 C30 F9 124.5(6)
C25 C26 C30 F8 52.7(8)
C27 C26 C30 F8 -127.6(6)
